data_1549800
loop_
_publ_author_name
'Rana, Sujoy'
'Biswas, Jyoti Prasad'
'Sen, Asmita'
'Cl\'emancey, Martin'
'Blondin, Genevi\`eve'
'Latour, Jean-Marc'
'Rajaraman, Gopalan'
'Maiti, Debabrata'

_publ_section_title
;
 Selective C-H halogenation over hydroxylation by non-heme iron(iv)-oxo.
;
_journal_issue 40
_journal_name_full 'Chemical science'
_journal_page_first 7843
_journal_page_last 7858
_journal_paper_doi 10.1039/c8sc02053a
_journal_volume 9
_journal_year 2018
_chemical_formula_moiety 'C31 H25 Br Fe N5, Cl O4, 2(C H Cl3)'
_chemical_formula_sum 'C33 H27 Br Cl7 Fe N5 O4'
_chemical_formula_weight 941.51
_chemical_name_systematic '[Fe(N2QuPy)(Br)](ClO4)'
_space_group_crystal_system triclinic
_space_group_IT_number 2
_space_group_name_Hall '-P 1'
_space_group_name_H-M_alt 'P -1'
_symmetry_space_group_name_Hall '-P 1'
_symmetry_space_group_name_H-M 'P -1'
_atom_sites_solution_hydrogens geom
_atom_sites_solution_primary direct
_atom_sites_solution_secondary difmap
_audit_creation_date 2016-11-11
_audit_creation_method
;
Olex2 1.2
(compiled 2016.02.19 svn.r3266 for OlexSys, GUI svn.r5155)
;
_audit_update_record
;
2016-11-10 deposited with the CCDC.
2018-08-15 downloaded from the CCDC.
;
_cell_angle_alpha 92.662(3)
_cell_angle_beta 96.422(3)
_cell_angle_gamma 105.743(3)
_cell_formula_units_Z 2
_cell_length_a 9.9553(3)
_cell_length_b 13.1814(4)
_cell_length_c 16.2767(6)
_cell_measurement_reflns_used 9085
_cell_measurement_temperature 293(2)
_cell_measurement_theta_max 29.9610
_cell_measurement_theta_min 2.0180
_cell_volume 2036.29(12)
_computing_cell_refinement 'CrysAlisPro 1.171.39.7b (Rigaku OD, 2015)'
_computing_data_collection 'CrysAlisPro 1.171.39.7b (Rigaku OD, 2015)'
_computing_data_reduction 'CrysAlisPro 1.171.39.7b (Rigaku OD, 2015)'
_computing_molecular_graphics 'Olex2 (Dolomanov et al., 2009)'
_computing_publication_material 'Olex2 (Dolomanov et al., 2009)'
_computing_structure_refinement 'ShelXL (Sheldrick, 2015)'
_computing_structure_solution 'ShelXT (Sheldrick, 2015)'
_diffrn_ambient_temperature 293(2)
_diffrn_detector 'CCD plate'
_diffrn_measured_fraction_theta_full 0.999
_diffrn_measured_fraction_theta_max 0.999
_diffrn_measurement_details
;
List of Runs (angles in degrees, time in seconds):

  # Type    Start    End  Width  t~exp~   \w     \q     \k     \f   Frames
#--------------------------------------------------------------------------
  1  \w   -110.00  70.00   0.50    8.00    --  -20.00   0.00  36.00  360
  2  \w    -80.00  19.00   0.50    8.00    --  -20.00 -72.00-144.00  198
  3  \w    -69.00  19.00   0.50    8.00    --  -20.00 -72.00   0.00  176
  4  \w    -32.00   8.00   0.50    8.00    --  -20.00  72.00 108.00   80
  5  \w    -65.50 -16.00   0.50    8.00    --  -20.00 -72.00-180.00   99
  6  \w    -53.00 -23.00   0.50    8.00    --  -20.00 -15.00-108.00   60
  7  \w    -71.00 -54.00   0.50    8.00    --  -20.00  14.00 -36.00   34
;
_diffrn_measurement_device 'abstract diffractometer'
_diffrn_measurement_device_type 'dtrek-CrysAlisPro-abstract goniometer imported rigaku-d*trek images'
_diffrn_measurement_method '\w scans'
_diffrn_orient_matrix_type 'CrysAlisPro convention (1999,Acta A55,543-557)'
_diffrn_orient_matrix_UB_11 0.0511239000
_diffrn_orient_matrix_UB_12 0.0011136000
_diffrn_orient_matrix_UB_13 -0.0272549000
_diffrn_orient_matrix_UB_21 0.0304646000
_diffrn_orient_matrix_UB_22 0.0546995000
_diffrn_orient_matrix_UB_23 0.0115306000
_diffrn_orient_matrix_UB_31 0.0450705000
_diffrn_orient_matrix_UB_32 -0.0123568000
_diffrn_orient_matrix_UB_33 0.0325539000
_diffrn_radiation_monochromator graphite
_diffrn_radiation_probe x-ray
_diffrn_radiation_type MoK\a
_diffrn_radiation_wavelength 0.71073
_diffrn_reflns_av_R_equivalents 0.0603
_diffrn_reflns_av_unetI/netI 0.0703
_diffrn_reflns_limit_h_max 11
_diffrn_reflns_limit_h_min -11
_diffrn_reflns_limit_k_max 15
_diffrn_reflns_limit_k_min -15
_diffrn_reflns_limit_l_max 19
_diffrn_reflns_limit_l_min -19
_diffrn_reflns_number 19516
_diffrn_reflns_theta_full 25.00
_diffrn_reflns_theta_max 25.00
_diffrn_reflns_theta_min 1.61
_diffrn_source 'fine-focus sealed X-ray tube'
_diffrn_source_type 'Enhance (Mo) X-ray Source'
_exptl_absorpt_coefficient_mu 1.852
_exptl_absorpt_correction_T_max 1.00000
_exptl_absorpt_correction_T_min 0.69809
_exptl_absorpt_correction_type multi-scan
_exptl_absorpt_process_details
;
CrysAlisPro 1.171.39.7b (Rigaku Oxford Diffraction, 2015)
Empirical absorption correction using spherical harmonics,
 implemented in SCALE3 ABSPACK scaling algorithm.
;
_exptl_crystal_colour red
_exptl_crystal_colour_primary red
_exptl_crystal_density_diffrn 1.536
_exptl_crystal_density_method 'not measured'
_exptl_crystal_description block
_exptl_crystal_F_000 944
_exptl_crystal_size_max 0.195
_exptl_crystal_size_mid 0.135
_exptl_crystal_size_min 0.054
_refine_diff_density_max 4.300
_refine_diff_density_min -1.513
_refine_diff_density_rms 0.200
_refine_ls_extinction_method none
_refine_ls_goodness_of_fit_ref 1.060
_refine_ls_hydrogen_treatment constr
_refine_ls_matrix_type full
_refine_ls_number_parameters 460
_refine_ls_number_reflns 7169
_refine_ls_number_restraints 0
_refine_ls_restrained_S_all 1.060
_refine_ls_R_factor_all 0.1130
_refine_ls_R_factor_gt 0.0906
_refine_ls_shift/su_max 0.000
_refine_ls_shift/su_mean 0.000
_refine_ls_structure_factor_coef Fsqd
_refine_ls_weighting_details 'calc w=1/[\s^2^(Fo^2^)+(0.1805P)^2^+5.6725P] where P=(Fo^2^+2Fc^2^)/3'
_refine_ls_weighting_scheme calc
_refine_ls_wR_factor_gt 0.2574
_refine_ls_wR_factor_ref 0.2838
_reflns_number_gt 5330
_reflns_number_total 7169
_reflns_threshold_expression >2sigma(I)
_cod_data_source_file c8sc02053a2.cif
_cod_data_source_block dm-sr6-39-2_mo
_cod_depositor_comments 'Adding full bibliography for 1549798--1549802.cif.'
_cod_original_cell_volume 2036.29(11)
_cod_database_code 1549800
_chemical_oxdiff_formula C31H25Br1Cl1Fe1N5O4
_reflns_odcompleteness_completeness 89.02
_reflns_odcompleteness_iscentric 1
_reflns_odcompleteness_theta 31.13
_olex2_refinement_description
;
1. Fixed Uiso
 At 1.2 times of:
  All C(H) groups, All C(H,H) groups
2.a Ternary CH refined with riding coordinates:
 C00S(H00S), C01B(H01J), C5(H5)
2.b Secondary CH2 refined with riding coordinates:
 C017(H01A,H01B), C018(H01C,H01D)
2.c Aromatic/amide H refined with riding coordinates:
 C00M(H00M), C00R(H00R), C00T(H00T), C00U(H00U), C00V(H00V), C00W(H00W),
 C00Y(H00Y), C00Z(H00Z), C010(H010), C011(H011), C012(H012), C013(H013),
 C014(H014), C015(H015), C016(H016), C01A(H01E), C01C(H01F), C01D(H01G),
 C01G(H01H), C01H(H01I)
;
_olex2_submission_special_instructions 'No special instructions were received'
_oxdiff_exptl_absorpt_empirical_details
;
Empirical correction (ABSPACK) includes:
- Absorption correction using spherical harmonics
- Frame scaling
- Detector area scaling
;
_oxdiff_exptl_absorpt_empirical_full_max 1.936
_oxdiff_exptl_absorpt_empirical_full_min 0.725

loop_
_space_group_symop_id
_space_group_symop_operation_xyz
1 'x, y, z'
2 '-x, -y, -z'

loop_
_atom_site_label
_atom_site_type_symbol
_atom_site_fract_x
_atom_site_fract_y
_atom_site_fract_z
_atom_site_U_iso_or_equiv
_atom_site_adp_type
_atom_site_occupancy
_atom_site_calc_flag
_atom_site_refinement_flags_posn
Br01 Br 0.06566(8) 0.75506(6) 0.38748(5) 0.0382(3) Uani 1 d .
Fe02 Fe 0.24504(10) 0.73205(8) 0.30064(6) 0.0241(3) Uani 1 d .
Cl03 Cl 0.59868(18) 0.80947(16) -0.01673(11) 0.0360(5) Uani 1 d .
Cl04 Cl 1.0622(2) 1.04113(19) 0.13133(17) 0.0566(6) Uani 1 d .
Cl05 Cl 0.8019(3) 1.0760(2) 0.16868(17) 0.0622(7) Uani 1 d .
Cl06 Cl 0.9192(3) 0.9256(3) 0.25481(19) 0.0851(10) Uani 1 d .
N009 N 0.2178(6) 0.5615(5) 0.2616(3) 0.0243(12) Uani 1 d .
O00B O 0.4614(6) 0.8200(5) -0.0408(4) 0.0505(16) Uani 1 d .
N00E N 0.4465(6) 0.7154(5) 0.3749(4) 0.0269(13) Uani 1 d .
N00F N 0.3943(6) 0.7426(5) 0.2063(4) 0.0291(13) Uani 1 d .
N00G N 0.1245(6) 0.7460(5) 0.1796(4) 0.0306(13) Uani 1 d .
N00H N 0.3395(7) 0.9032(5) 0.2953(4) 0.0366(15) Uani 1 d .
C00I C 0.1480(6) 0.4736(5) 0.2974(4) 0.0225(14) Uani 1 d .
O00J O 0.6178(8) 0.7844(8) 0.0660(5) 0.081(3) Uani 1 d .
C00K C 0.4609(7) 0.6816(6) 0.4540(4) 0.0255(14) Uani 1 d .
C00L C 0.5855(8) 0.6545(6) 0.4861(5) 0.0305(16) Uani 1 d .
C00M C 0.0811(7) 0.4842(6) 0.3676(4) 0.0290(15) Uani 1 d .
H00M H 0.0835 0.5516 0.3886 0.035 Uiso 1 calc R
C00N C 0.1426(8) 0.3682(6) 0.2671(5) 0.0330(17) Uani 1 d .
C00O C 0.2808(7) 0.5459(6) 0.1961(4) 0.0279(15) Uani 1 d .
C00P C 0.5499(7) 0.7254(6) 0.3318(4) 0.0298(16) Uani 1 d .
C00Q C 0.2074(8) 0.7959(6) 0.1261(5) 0.0330(17) Uani 1 d .
C00R C 0.0132(7) 0.3996(6) 0.4058(5) 0.0322(16) Uani 1 d .
H00R H -0.0292 0.4096 0.4525 0.039 Uiso 1 calc R
C00S C 0.3611(7) 0.8320(6) 0.1605(5) 0.0311(16) Uani 1 d .
H00S H 0.4197 0.8496 0.1158 0.037 Uiso 1 calc R
C00T C 0.2815(8) 0.4463(6) 0.1630(4) 0.0322(16) Uani 1 d .
H00T H 0.3288 0.4406 0.1176 0.039 Uiso 1 calc R
C00U C 0.1600(8) 0.8177(6) 0.0483(5) 0.0359(17) Uani 1 d .
H00U H 0.2217 0.8540 0.0138 0.043 Uiso 1 calc R
C00V C 0.2132(8) 0.3580(7) 0.1969(5) 0.0382(18) Uani 1 d .
H00V H 0.2124 0.2915 0.1747 0.046 Uiso 1 calc R
C00W C 0.5948(8) 0.6192(6) 0.5661(5) 0.0358(18) Uani 1 d .
H00W H 0.6743 0.5993 0.5864 0.043 Uiso 1 calc R
C00X C 0.3852(7) 0.9261(6) 0.2217(4) 0.0291(15) Uani 1 d .
C00Y C 0.4402(8) 1.0298(7) 0.2033(5) 0.042(2) Uani 1 d .
H00Y H 0.4704 1.0443 0.1520 0.050 Uiso 1 calc R
C00Z C 0.0066(9) 0.2974(7) 0.3753(5) 0.043(2) Uani 1 d .
H00Z H -0.0416 0.2393 0.4009 0.051 Uiso 1 calc R
C010 C 0.3543(8) 0.6770(6) 0.5050(4) 0.0331(17) Uani 1 d .
H010 H 0.2743 0.6970 0.4859 0.040 Uiso 1 calc R
C011 C 0.0711(9) 0.2831(6) 0.3079(6) 0.043(2) Uani 1 d .
H011 H 0.0674 0.2148 0.2885 0.052 Uiso 1 calc R
C012 C -0.0134(8) 0.7129(6) 0.1546(5) 0.0384(18) Uani 1 d .
H012 H -0.0717 0.6773 0.1911 0.046 Uiso 1 calc R
C013 C -0.0739(9) 0.7282(7) 0.0786(6) 0.047(2) Uani 1 d .
H013 H -0.1707 0.7034 0.0635 0.056 Uiso 1 calc R
C014 C 0.6752(8) 0.6973(7) 0.3579(5) 0.0398(19) Uani 1 d .
H014 H 0.7442 0.7023 0.3230 0.048 Uiso 1 calc R
C015 C 0.6923(9) 0.6627(7) 0.4352(5) 0.044(2) Uani 1 d .
H015 H 0.7739 0.6448 0.4539 0.052 Uiso 1 calc R
C016 C 0.3695(8) 0.6427(8) 0.5833(5) 0.044(2) Uani 1 d .
H016 H 0.2985 0.6387 0.6166 0.052 Uiso 1 calc R
C017 C 0.3570(9) 0.6426(6) 0.1537(4) 0.0332(17) Uani 1 d .
H01A H 0.4424 0.6309 0.1367 0.040 Uiso 1 calc R
H01B H 0.2974 0.6492 0.1040 0.040 Uiso 1 calc R
C018 C 0.5393(7) 0.7715(7) 0.2481(5) 0.0363(18) Uani 1 d .
H01C H 0.5747 0.8479 0.2560 0.044 Uiso 1 calc R
H01D H 0.5980 0.7461 0.2130 0.044 Uiso 1 calc R
O019 O 0.7017(9) 0.9113(8) -0.0190(6) 0.096(3) Uani 1 d .
C01A C 0.4918(8) 0.6133(7) 0.6141(5) 0.041(2) Uani 1 d .
H01E H 0.5005 0.5901 0.6671 0.049 Uiso 1 calc R
C01B C 0.8983(9) 0.9833(7) 0.1614(6) 0.047(2) Uani 1 d .
H01J H 0.8463 0.9272 0.1188 0.057 Uiso 1 calc R
C01C C 0.0148(10) 0.7828(8) 0.0231(6) 0.052(2) Uani 1 d .
H01F H -0.0227 0.7954 -0.0291 0.063 Uiso 1 calc R
C01D C 0.3470(11) 0.9817(7) 0.3524(5) 0.049(2) Uani 1 d .
H01G H 0.3145 0.9658 0.4030 0.059 Uiso 1 calc R
O01F O 0.6299(12) 0.7407(10) -0.0741(7) 0.113(4) Uani 1 d .
C01G C 0.4497(11) 1.1121(7) 0.2631(6) 0.055(2) Uani 1 d .
H01H H 0.4873 1.1822 0.2525 0.067 Uiso 1 calc R
C01H C 0.4030(13) 1.0875(7) 0.3369(7) 0.064(3) Uani 1 d .
H01I H 0.4083 1.1412 0.3774 0.077 Uiso 1 calc R
Cl1 Cl -0.1162(4) 0.4333(3) 0.0759(3) 0.0974(11) Uani 1 d .
Cl2 Cl -0.3609(4) 0.4999(3) 0.0720(3) 0.1039(13) Uani 1 d .
Cl3 Cl -0.2407(7) 0.4220(11) 0.2205(3) 0.333(8) Uani 1 d .
C5 C -0.2772(11) 0.4117(9) 0.1201(7) 0.062(3) Uani 1 d .
H5 H -0.3347 0.3393 0.1026 0.075 Uiso 1 calc R

loop_
_atom_site_aniso_label
_atom_site_aniso_U_11
_atom_site_aniso_U_22
_atom_site_aniso_U_33
_atom_site_aniso_U_23
_atom_site_aniso_U_13
_atom_site_aniso_U_12
Br01 0.0389(5) 0.0461(5) 0.0442(5) 0.0209(4) 0.0262(4) 0.0254(4)
Fe02 0.0220(5) 0.0320(6) 0.0245(5) 0.0095(4) 0.0123(4) 0.0129(4)
Cl03 0.0266(9) 0.0557(12) 0.0280(9) 0.0029(8) 0.0109(7) 0.0126(8)
Cl04 0.0500(13) 0.0459(12) 0.0774(16) 0.0103(11) 0.0217(12) 0.0130(10)
Cl05 0.0473(13) 0.0781(17) 0.0667(15) -0.0071(13) 0.0022(11) 0.0310(12)
Cl06 0.087(2) 0.092(2) 0.0651(17) 0.0439(17) -0.0017(15) 0.0050(17)
N009 0.021(3) 0.039(3) 0.019(3) 0.005(2) 0.005(2) 0.016(2)
O00B 0.033(3) 0.069(4) 0.055(4) 0.015(3) 0.004(3) 0.024(3)
N00E 0.022(3) 0.033(3) 0.027(3) 0.009(2) 0.007(2) 0.006(2)
N00F 0.025(3) 0.040(3) 0.030(3) 0.019(3) 0.015(2) 0.015(3)
N00G 0.026(3) 0.035(3) 0.038(3) 0.012(3) 0.009(3) 0.016(3)
N00H 0.041(4) 0.034(3) 0.040(4) 0.010(3) 0.017(3) 0.012(3)
C00I 0.018(3) 0.030(4) 0.019(3) 0.002(3) -0.002(3) 0.008(3)
O00J 0.057(4) 0.152(8) 0.061(4) 0.066(5) 0.036(4) 0.057(5)
C00K 0.022(3) 0.032(4) 0.023(3) 0.007(3) 0.003(3) 0.007(3)
C00L 0.031(4) 0.031(4) 0.031(4) 0.011(3) 0.002(3) 0.009(3)
C00M 0.024(3) 0.037(4) 0.023(3) 0.001(3) 0.000(3) 0.005(3)
C00N 0.033(4) 0.036(4) 0.029(4) 0.000(3) 0.001(3) 0.010(3)
C00O 0.023(3) 0.043(4) 0.024(3) 0.006(3) 0.006(3) 0.017(3)
C00P 0.022(3) 0.043(4) 0.027(4) 0.013(3) 0.007(3) 0.011(3)
C00Q 0.037(4) 0.038(4) 0.033(4) 0.010(3) 0.008(3) 0.023(3)
C00R 0.024(4) 0.037(4) 0.032(4) 0.002(3) 0.005(3) 0.002(3)
C00S 0.028(4) 0.045(4) 0.032(4) 0.023(3) 0.015(3) 0.021(3)
C00T 0.034(4) 0.048(5) 0.021(3) 0.000(3) 0.006(3) 0.022(3)
C00U 0.039(4) 0.040(4) 0.032(4) 0.007(3) 0.002(3) 0.018(3)
C00V 0.039(4) 0.044(5) 0.029(4) -0.009(3) -0.004(3) 0.014(4)
C00W 0.037(4) 0.036(4) 0.033(4) 0.008(3) 0.000(3) 0.009(3)
C00X 0.026(4) 0.031(4) 0.031(4) 0.003(3) 0.005(3) 0.007(3)
C00Y 0.037(4) 0.048(5) 0.045(5) 0.027(4) 0.016(4) 0.011(4)
C00Z 0.036(4) 0.041(5) 0.048(5) 0.013(4) 0.016(4) -0.001(3)
C010 0.028(4) 0.048(5) 0.021(3) 0.006(3) 0.003(3) 0.005(3)
C011 0.041(5) 0.030(4) 0.055(5) -0.005(4) 0.014(4) 0.004(3)
C012 0.029(4) 0.042(4) 0.051(5) 0.014(4) 0.014(4) 0.015(3)
C013 0.028(4) 0.046(5) 0.063(6) 0.004(4) -0.008(4) 0.010(4)
C014 0.029(4) 0.061(5) 0.038(4) 0.016(4) 0.015(3) 0.022(4)
C015 0.033(4) 0.059(5) 0.045(5) 0.020(4) 0.007(4) 0.021(4)
C016 0.027(4) 0.077(6) 0.023(4) 0.008(4) 0.004(3) 0.006(4)
C017 0.046(4) 0.043(4) 0.025(3) 0.014(3) 0.018(3) 0.028(4)
C018 0.022(4) 0.056(5) 0.038(4) 0.027(4) 0.011(3) 0.016(3)
O019 0.062(5) 0.101(7) 0.100(6) 0.043(5) -0.009(5) -0.019(5)
C01A 0.037(4) 0.046(5) 0.029(4) 0.017(4) -0.009(3) -0.003(4)
C01B 0.044(5) 0.039(5) 0.051(5) 0.004(4) -0.001(4) 0.003(4)
C01C 0.058(6) 0.056(6) 0.043(5) 0.011(4) -0.010(4) 0.021(5)
C01D 0.078(7) 0.033(4) 0.041(5) 0.008(4) 0.025(4) 0.014(4)
O01F 0.119(8) 0.143(9) 0.099(7) -0.040(7) 0.012(6) 0.082(7)
C01G 0.069(6) 0.031(4) 0.061(6) 0.010(4) 0.017(5) 0.001(4)
C01H 0.096(8) 0.033(5) 0.060(6) -0.003(4) 0.032(6) 0.004(5)
Cl1 0.086(2) 0.102(3) 0.108(3) -0.014(2) 0.028(2) 0.0296(19)
Cl2 0.070(2) 0.103(3) 0.147(4) 0.035(3) 0.028(2) 0.0269(18)
Cl3 0.130(4) 0.68(2) 0.058(2) 0.119(6) -0.010(3) -0.119(8)
C5 0.059(6) 0.059(6) 0.062(6) -0.002(5) -0.005(5) 0.011(5)

loop_
_atom_type_symbol
_atom_type_description
_atom_type_scat_dispersion_real
_atom_type_scat_dispersion_imag
_atom_type_scat_source
C C 0.0033 0.0016 'International Tables Vol C Tables 4.2.6.8 and 6.1.1.4'
H H 0.0000 0.0000 'International Tables Vol C Tables 4.2.6.8 and 6.1.1.4'
Br Br -0.2901 2.4595 'International Tables Vol C Tables 4.2.6.8 and 6.1.1.4'
Cl Cl 0.1484 0.1585 'International Tables Vol C Tables 4.2.6.8 and 6.1.1.4'
Fe Fe 0.3463 0.8444 'International Tables Vol C Tables 4.2.6.8 and 6.1.1.4'
N N 0.0061 0.0033 'International Tables Vol C Tables 4.2.6.8 and 6.1.1.4'
O O 0.0106 0.0060 'International Tables Vol C Tables 4.2.6.8 and 6.1.1.4'

loop_
_geom_angle_atom_site_label_1
_geom_angle_atom_site_label_2
_geom_angle_atom_site_label_3
_geom_angle
N009 Fe02 Br01 112.19(15)
N009 Fe02 N00E 82.3(2)
N00E Fe02 Br01 113.85(15)
N00F Fe02 Br01 166.27(15)
N00F Fe02 N009 77.6(2)
N00F Fe02 N00E 76.2(2)
N00G Fe02 Br01 96.11(16)
N00G Fe02 N009 88.8(2)
N00G Fe02 N00E 149.9(2)
N00G Fe02 N00F 73.9(2)
N00H Fe02 Br01 94.36(17)
N00H Fe02 N009 153.0(2)
N00H Fe02 N00E 91.4(2)
N00H Fe02 N00F 75.5(2)
N00H Fe02 N00G 83.6(2)
O00B Cl03 O019 109.1(5)
O00J Cl03 O00B 112.4(4)
O00J Cl03 O019 104.5(5)
O01F Cl03 O00B 109.8(5)
O01F Cl03 O00J 114.4(6)
O01F Cl03 O019 106.1(7)
C00I N009 Fe02 128.4(4)
C00O N009 Fe02 114.4(5)
C00O N009 C00I 117.2(6)
C00K N00E Fe02 127.2(4)
C00P N00E Fe02 113.5(4)
C00P N00E C00K 118.5(6)
C00S N00F Fe02 98.7(4)
C017 N00F Fe02 109.8(4)
C017 N00F C00S 112.5(5)
C018 N00F Fe02 109.7(4)
C018 N00F C00S 112.3(6)
C018 N00F C017 113.0(6)
C00Q N00G Fe02 112.7(5)
C012 N00G Fe02 129.8(5)
C012 N00G C00Q 117.5(6)
C00X N00H Fe02 112.0(5)
C01D N00H Fe02 128.1(5)
C01D N00H C00X 119.7(7)
N009 C00I C00M 120.3(6)
N009 C00I C00N 122.5(6)
C00M C00I C00N 117.2(6)
N00E C00K C00L 120.9(6)
N00E C00K C010 120.0(6)
C010 C00K C00L 119.1(6)
C00W C00L C00K 119.0(7)
C015 C00L C00K 118.2(6)
C015 C00L C00W 122.8(7)
C00I C00M H00M 118.9
C00R C00M C00I 122.2(7)
C00R C00M H00M 118.9
C00V C00N C00I 117.0(7)
C011 C00N C00I 118.8(7)
C011 C00N C00V 124.2(8)
N009 C00O C00T 124.0(7)
N009 C00O C017 118.4(6)
C00T C00O C017 117.6(6)
N00E C00P C014 124.1(6)
N00E C00P C018 118.6(6)
C014 C00P C018 117.3(6)
N00G C00Q C00S 113.6(6)
N00G C00Q C00U 124.6(7)
C00U C00Q C00S 121.7(7)
C00M C00R H00R 119.9
C00M C00R C00Z 120.2(7)
C00Z C00R H00R 119.9
N00F C00S H00S 110.7
C00Q C00S N00F 107.2(6)
C00Q C00S H00S 110.7
C00X C00S N00F 108.5(6)
C00X C00S C00Q 108.8(6)
C00X C00S H00S 110.7
C00O C00T H00T 120.0
C00V C00T C00O 120.1(7)
C00V C00T H00T 120.0
C00Q C00U H00U 121.4
C00Q C00U C01C 117.2(8)
C01C C00U H00U 121.4
C00N C00V H00V 120.4
C00T C00V C00N 119.3(7)
C00T C00V H00V 120.4
C00L C00W H00W 119.1
C01A C00W C00L 121.7(7)
C01A C00W H00W 119.1
N00H C00X C00S 114.7(6)
N00H C00X C00Y 121.4(7)
C00Y C00X C00S 123.7(7)
C00X C00Y H00Y 120.4
C00X C00Y C01G 119.1(8)
C01G C00Y H00Y 120.4
C00R C00Z H00Z 120.1
C011 C00Z C00R 119.7(7)
C011 C00Z H00Z 120.1
C00K C010 H010 120.3
C016 C010 C00K 119.4(7)
C016 C010 H010 120.3
C00N C011 H011 119.1
C00Z C011 C00N 121.8(8)
C00Z C011 H011 119.1
N00G C012 H012 118.1
N00G C012 C013 123.7(8)
C013 C012 H012 118.1
C012 C013 H013 120.9
C012 C013 C01C 118.2(8)
C01C C013 H013 120.9
C00P C014 H014 120.6
C015 C014 C00P 118.7(7)
C015 C014 H014 120.6
C00L C015 H015 120.3
C014 C015 C00L 119.4(7)
C014 C015 H015 120.3
C010 C016 H016 119.4
C010 C016 C01A 121.3(8)
C01A C016 H016 119.4
N00F C017 C00O 114.1(6)
N00F C017 H01A 108.7
N00F C017 H01B 108.7
C00O C017 H01A 108.7
C00O C017 H01B 108.7
H01A C017 H01B 107.6
N00F C018 C00P 112.2(6)
N00F C018 H01C 109.2
N00F C018 H01D 109.2
C00P C018 H01C 109.2
C00P C018 H01D 109.2
H01C C018 H01D 107.9
C00W C01A C016 119.4(7)
C00W C01A H01E 120.3
C016 C01A H01E 120.3
Cl04 C01B Cl05 110.9(5)
Cl04 C01B Cl06 109.8(5)
Cl04 C01B H01J 108.1
Cl05 C01B H01J 108.1
Cl06 C01B Cl05 111.8(6)
Cl06 C01B H01J 108.1
C00U C01C C013 118.8(8)
C00U C01C H01F 120.6
C013 C01C H01F 120.6
N00H C01D H01G 119.6
N00H C01D C01H 120.8(8)
C01H C01D H01G 119.6
C00Y C01G H01H 120.7
C01H C01G C00Y 118.6(8)
C01H C01G H01H 120.7
C01D C01H H01I 119.9
C01G C01H C01D 120.2(9)
C01G C01H H01I 119.9
Cl1 C5 H5 108.2
Cl2 C5 Cl1 104.0(6)
Cl2 C5 H5 108.2
Cl3 C5 Cl1 108.5(6)
Cl3 C5 Cl2 119.3(9)
Cl3 C5 H5 108.2

loop_
_geom_bond_atom_site_label_1
_geom_bond_atom_site_label_2
_geom_bond_distance
Br01 Fe02 2.4693(11)
Fe02 N009 2.242(6)
Fe02 N00E 2.292(6)
Fe02 N00F 2.237(6)
Fe02 N00G 2.231(6)
Fe02 N00H 2.207(6)
Cl03 O00B 1.425(6)
Cl03 O00J 1.406(7)
Cl03 O019 1.456(8)
Cl03 O01F 1.389(9)
Cl04 C01B 1.738(9)
Cl05 C01B 1.754(10)
Cl06 C01B 1.749(9)
N009 C00I 1.373(9)
N009 C00O 1.331(9)
N00E C00K 1.386(9)
N00E C00P 1.291(9)
N00F C00S 1.514(9)
N00F C017 1.472(10)
N00F C018 1.466(9)
N00G C00Q 1.338(10)
N00G C012 1.332(10)
N00H C00X 1.348(10)
N00H C01D 1.339(11)
C00I C00M 1.406(10)
C00I C00N 1.437(10)
C00K C00L 1.432(10)
C00K C010 1.409(10)
C00L C00W 1.405(10)
C00L C015 1.404(12)
C00M H00M 0.9300
C00M C00R 1.356(10)
C00N C00V 1.425(11)
C00N C011 1.395(11)
C00O C00T 1.398(11)
C00O C017 1.533(10)
C00P C014 1.421(10)
C00P C018 1.522(10)
C00Q C00S 1.506(10)
C00Q C00U 1.372(10)
C00R H00R 0.9300
C00R C00Z 1.396(12)
C00S H00S 0.9800
C00S C00X 1.502(11)
C00T H00T 0.9300
C00T C00V 1.355(12)
C00U H00U 0.9300
C00U C01C 1.399(12)
C00V H00V 0.9300
C00W H00W 0.9300
C00W C01A 1.345(12)
C00X C00Y 1.387(11)
C00Y H00Y 0.9300
C00Y C01G 1.399(13)
C00Z H00Z 0.9300
C00Z C011 1.362(12)
C010 H010 0.9300
C010 C016 1.378(10)
C011 H011 0.9300
C012 H012 0.9300
C012 C013 1.363(12)
C013 H013 0.9300
C013 C01C 1.417(14)
C014 H014 0.9300
C014 C015 1.367(11)
C015 H015 0.9300
C016 H016 0.9300
C016 C01A 1.422(12)
C017 H01A 0.9700
C017 H01B 0.9700
C018 H01C 0.9700
C018 H01D 0.9700
C01A H01E 0.9300
C01B H01J 0.9800
C01C H01F 0.9300
C01D H01G 0.9300
C01D C01H 1.401(13)
C01G H01H 0.9300
C01G C01H 1.358(14)
C01H H01I 0.9300
Cl1 C5 1.788(12)
Cl2 C5 1.766(12)
Cl3 C5 1.626(11)
C5 H5 0.9800

loop_
_geom_torsion_atom_site_label_1
_geom_torsion_atom_site_label_2
_geom_torsion_atom_site_label_3
_geom_torsion_atom_site_label_4
_geom_torsion
Br01 Fe02 N009 C00I -21.0(5)
Br01 Fe02 N009 C00O 160.4(4)
Br01 Fe02 N00E C00K 23.6(6)
Br01 Fe02 N00E C00P -166.4(5)
Br01 Fe02 N00F C00S 0.4(10)
Br01 Fe02 N00F C017 -117.4(7)
Br01 Fe02 N00F C018 117.9(7)
Br01 Fe02 N00G C00Q 144.0(5)
Br01 Fe02 N00G C012 -35.7(7)
Br01 Fe02 N00H C00X -145.2(5)
Br01 Fe02 N00H C01D 30.3(8)
Fe02 N009 C00I C00M 0.4(8)
Fe02 N009 C00I C00N -178.0(5)
Fe02 N009 C00O C00T 177.7(5)
Fe02 N009 C00O C017 -2.5(7)
Fe02 N00E C00K C00L 167.1(5)
Fe02 N00E C00K C010 -15.0(9)
Fe02 N00E C00P C014 -166.5(7)
Fe02 N00E C00P C018 14.3(9)
Fe02 N00F C00S C00Q -60.2(6)
Fe02 N00F C00S C00X 57.1(5)
Fe02 N00F C017 C00O -26.6(7)
Fe02 N00F C018 C00P 33.6(8)
Fe02 N00G C00Q C00S -0.8(8)
Fe02 N00G C00Q C00U -178.1(6)
Fe02 N00G C012 C013 179.0(6)
Fe02 N00H C00X C00S 0.4(8)
Fe02 N00H C00X C00Y 176.0(6)
Fe02 N00H C01D C01H -175.9(8)
N009 Fe02 N00E C00K -87.3(6)
N009 Fe02 N00E C00P 82.7(5)
N009 Fe02 N00F C00S 137.1(4)
N009 Fe02 N00F C017 19.3(4)
N009 Fe02 N00F C018 -105.4(5)
N009 Fe02 N00G C00Q -103.8(5)
N009 Fe02 N00G C012 76.5(7)
N009 Fe02 N00H C00X 25.1(8)
N009 Fe02 N00H C01D -159.4(7)
N009 C00I C00M C00R -178.8(6)
N009 C00I C00N C00V -0.2(10)
N009 C00I C00N C011 179.0(6)
N009 C00O C00T C00V 1.2(11)
N009 C00O C017 N00F 20.3(9)
N00E Fe02 N009 C00I 91.7(5)
N00E Fe02 N009 C00O -86.9(5)
N00E Fe02 N00F C00S -137.9(4)
N00E Fe02 N00F C017 104.3(4)
N00E Fe02 N00F C018 -20.4(5)
N00E Fe02 N00G C00Q -31.4(8)
N00E Fe02 N00G C012 148.8(6)
N00E Fe02 N00H C00X 100.8(5)
N00E Fe02 N00H C01D -83.7(8)
N00E C00K C00L C00W -179.1(7)
N00E C00K C00L C015 -0.2(11)
N00E C00K C010 C016 179.6(7)
N00E C00P C014 C015 -3.8(13)
N00E C00P C018 N00F -33.3(10)
N00F Fe02 N009 C00I 169.1(5)
N00F Fe02 N009 C00O -9.5(4)
N00F Fe02 N00E C00K -166.3(6)
N00F Fe02 N00E C00P 3.7(5)
N00F Fe02 N00G C00Q -26.4(5)
N00F Fe02 N00G C012 153.8(7)
N00F Fe02 N00H C00X 25.4(5)
N00F Fe02 N00H C01D -159.0(8)
N00F C00S C00X N00H -41.3(8)
N00F C00S C00X C00Y 143.2(7)
N00G Fe02 N009 C00I -117.1(5)
N00G Fe02 N009 C00O 64.3(5)
N00G Fe02 N00E C00K -161.3(5)
N00G Fe02 N00E C00P 8.6(8)
N00G Fe02 N00F C00S 44.7(4)
N00G Fe02 N00F C017 -73.2(4)
N00G Fe02 N00F C018 162.2(5)
N00G Fe02 N00H C00X -49.5(5)
N00G Fe02 N00H C01D 126.0(8)
N00G C00Q C00S N00F 43.1(8)
N00G C00Q C00S C00X -74.0(8)
N00G C00Q C00U C01C -1.4(12)
N00G C012 C013 C01C -0.3(14)
N00H Fe02 N009 C00I 169.4(5)
N00H Fe02 N009 C00O -9.2(7)
N00H Fe02 N00E C00K 119.0(6)
N00H Fe02 N00E C00P -71.0(5)
N00H Fe02 N00F C00S -42.8(4)
N00H Fe02 N00F C017 -160.6(5)
N00H Fe02 N00F C018 74.8(5)
N00H Fe02 N00G C00Q 50.2(5)
N00H Fe02 N00G C012 -129.5(7)
N00H C00X C00Y C01G 0.7(12)
N00H C01D C01H C01G 0.6(18)
C00I N009 C00O C00T -1.0(9)
C00I N009 C00O C017 178.8(6)
C00I C00M C00R C00Z -0.6(11)
C00I C00N C00V C00T 0.3(10)
C00I C00N C011 C00Z 0.1(12)
C00K N00E C00P C014 4.4(11)
C00K N00E C00P C018 -174.8(7)
C00K C00L C00W C01A -2.1(11)
C00K C00L C015 C014 0.8(12)
C00K C010 C016 C01A 0.9(13)
C00L C00K C010 C016 -2.5(11)
C00L C00W C01A C016 0.5(12)
C00M C00I C00N C00V -178.7(6)
C00M C00I C00N C011 0.5(10)
C00M C00R C00Z C011 1.3(12)
C00N C00I C00M C00R -0.3(10)
C00O N009 C00I C00M 179.0(6)
C00O N009 C00I C00N 0.5(9)
C00O C00T C00V C00N -0.8(11)
C00P N00E C00K C00L -2.4(10)
C00P N00E C00K C010 175.5(7)
C00P C014 C015 C00L 0.9(13)
C00Q N00G C012 C013 -0.8(12)
C00Q C00S C00X N00H 75.0(8)
C00Q C00S C00X C00Y -100.4(8)
C00Q C00U C01C C013 0.2(13)
C00R C00Z C011 C00N -1.0(13)
C00S N00F C017 C00O -135.4(6)
C00S N00F C018 C00P 142.2(7)
C00S C00Q C00U C01C -178.5(8)
C00S C00X C00Y C01G 175.8(8)
C00T C00O C017 N00F -159.9(6)
C00U C00Q C00S N00F -139.5(7)
C00U C00Q C00S C00X 103.3(8)
C00V C00N C011 C00Z 179.3(8)
C00W C00L C015 C014 179.7(8)
C00X N00H C01D C01H -0.7(14)
C00X C00Y C01G C01H -0.8(15)
C00Y C01G C01H C01D 0.1(17)
C010 C00K C00L C00W 3.0(11)
C010 C00K C00L C015 -178.1(7)
C010 C016 C01A C00W 0.1(13)
C011 C00N C00V C00T -178.9(8)
C012 N00G C00Q C00S 179.0(7)
C012 N00G C00Q C00U 1.7(12)
C012 C013 C01C C00U 0.6(14)
C014 C00P C018 N00F 147.4(7)
C015 C00L C00W C01A 179.1(8)
C017 N00F C00S C00Q 55.5(7)
C017 N00F C00S C00X 172.8(6)
C017 N00F C018 C00P -89.2(8)
C017 C00O C00T C00V -178.6(7)
C018 N00F C00S C00Q -175.7(6)
C018 N00F C00S C00X -58.4(7)
C018 N00F C017 C00O 96.2(7)
C018 C00P C014 C015 175.4(8)
C01D N00H C00X C00S -175.5(7)
C01D N00H C00X C00Y 0.0(12)
